data_4116740
loop_
_publ_author_name
'F. Albert Cotton'
'John H. Matonic'
'Carlos A. Murillo'

_publ_contact_author_email Cotton@tamu.edu
_publ_contact_author_phone (409)-845-1533
_publ_section_title
;
 Triply Bonded Nb24+ Tetragonal Lantern Compounds: Some Accompanied by
 Novel B-H...Na+ Interactions
;
_journal_name_full 'Journal of the American Chemical Society'
_journal_page_first 6047
_journal_page_last 6052
_journal_paper_doi 10.1021/ja980092g
_journal_volume 120
_journal_year 1998
_chemical_formula_structural 'Nb2(hpp)4  NaEt3BH'
_chemical_formula_sum 'C34 H64 B N12 Na Nb2'
_chemical_formula_weight 860.59
_chemical_name_systematic
; 
 ? 
;
_space_group_IT_number 15
_symmetry_cell_setting monoclinic
_symmetry_space_group_name_Hall '-C 2yc'
_symmetry_space_group_name_H-M 'C 1 2/c 1'
_atom_sites_solution_hydrogens geom
_atom_sites_solution_primary direct
_atom_sites_solution_secondary difmap
_audit_creation_method SHELXL
_cell_angle_alpha 90.00
_cell_angle_beta 98.13(3)
_cell_angle_gamma 90.00
_cell_formula_units_Z 4
_cell_length_a 14.930(3)
_cell_length_b 14.370(3)
_cell_length_c 19.160(4)
_cell_measurement_reflns_used 250
_cell_measurement_temperature 213(2)
_cell_measurement_theta_max 20.8
_cell_measurement_theta_min 8
_cell_volume 4069.4(15)
_computing_cell_refinement MADNES
_computing_data_collection MADNES
_computing_data_reduction XPREP
_computing_molecular_graphics SHELXTL
_computing_publication_material SHELXL-93
_computing_structure_refinement 'SHELXL-93 (Sheldrick, 1993)'
_computing_structure_solution 'SHELXS-86 (Sheldrick, 1990)'
_diffrn_ambient_temperature 213(2)
_diffrn_measurement_device 'Nonius FAST'
_diffrn_measurement_method 'Area detector'
_diffrn_radiation_monochromator graphite
_diffrn_radiation_source 'fine-focus sealed tube'
_diffrn_radiation_type MoK\a
_diffrn_radiation_wavelength 0.71073
_diffrn_reflns_av_R_equivalents 0.0516
_diffrn_reflns_av_sigmaI/netI 0.0334
_diffrn_reflns_limit_h_max 17
_diffrn_reflns_limit_h_min -17
_diffrn_reflns_limit_k_max 17
_diffrn_reflns_limit_k_min -16
_diffrn_reflns_limit_l_max 19
_diffrn_reflns_limit_l_min -22
_diffrn_reflns_number 11231
_diffrn_reflns_theta_max 24.96
_diffrn_reflns_theta_min 2.77
_diffrn_standards_number 0
_exptl_absorpt_coefficient_mu 0.614
_exptl_absorpt_correction_type none
_exptl_crystal_colour green
_exptl_crystal_density_diffrn 1.405
_exptl_crystal_description block
_exptl_crystal_F_000 1800
_exptl_crystal_size_max 0.4
_exptl_crystal_size_mid 0.25
_exptl_crystal_size_min 0.25
_refine_diff_density_max 1.025
_refine_diff_density_min -0.591
_refine_diff_density_rms 0.091
_refine_ls_extinction_method none
_refine_ls_goodness_of_fit_all 1.110
_refine_ls_goodness_of_fit_obs 1.111
_refine_ls_hydrogen_treatment 'calculated positions'
_refine_ls_matrix_type full
_refine_ls_number_parameters 322
_refine_ls_number_reflns 3524
_refine_ls_number_restraints 3
_refine_ls_restrained_S_all 1.141
_refine_ls_restrained_S_obs 1.145
_refine_ls_R_factor_all 0.0409
_refine_ls_R_factor_obs 0.0373
_refine_ls_shift/esd_max -0.053
_refine_ls_shift/esd_mean 0.002
_refine_ls_structure_factor_coef Fsqd
_refine_ls_weighting_details 'w=1/[\s^2^(Fo^2^)+(0.0433P)^2^+14.7568P] where P=(Fo^2^+2Fc^2^)/3'
_refine_ls_weighting_scheme calc
_refine_ls_wR_factor_all 0.0984
_refine_ls_wR_factor_obs 0.0939
_reflns_number_observed 3231
_reflns_number_total 3524
_reflns_observed_criterion >2sigma(I)
_cod_data_source_file ja980092g_4.cif
_cod_data_source_block 1.NaEt3BH
_cod_depositor_comments
;
The following automatic conversions were performed:

'_refine_ls_weighting_scheme' value 'calc
w=1/[\s^2^(Fo^2^)+(0.0433P)^2^+14.7568P] where P=(Fo^2^+2Fc^2^)/3'
was changed to 'calc'. New tag '_refine_ls_weighting_details' was
created. The value of the new tag was set to
'w=1/[\s^2^(Fo^2^)+(0.0433P)^2^+14.7568P] where P=(Fo^2^+2Fc^2^)/3'.

Automatic conversion script
Id: cif_fix_values 3143 2015-03-26 13:38:13Z robertas 
;
_cod_original_cell_volume 4069.4(14)
_cod_database_code 4116740

loop_
_symmetry_equiv_pos_as_xyz
'x, y, z'
'-x, y, -z+1/2'
'x+1/2, y+1/2, z'
'-x+1/2, y+1/2, -z+1/2'
'-x, -y, -z'
'x, -y, z-1/2'
'-x+1/2, -y+1/2, -z'
'x+1/2, -y+1/2, z-1/2'

loop_
_atom_site_aniso_label
_atom_site_aniso_U_11
_atom_site_aniso_U_22
_atom_site_aniso_U_33
_atom_site_aniso_U_23
_atom_site_aniso_U_13
_atom_site_aniso_U_12
Nb1 0.0176(2) 0.0206(2) 0.0173(2) -0.00130(10) 0.00019(11) -0.00046(9)
N11 0.0230(13) 0.0278(14) 0.0261(14) -0.0062(11) 0.0015(11) 0.0054(11)
N12 0.0229(13) 0.0260(13) 0.0228(13) -0.0056(11) -0.0008(10) -0.0034(11)
N13 0.038(2) 0.0276(14) 0.0235(14) -0.0076(11) 0.0008(12) 0.0016(12)
N21 0.0259(13) 0.0250(13) 0.0197(13) -0.0016(11) 0.0043(10) -0.0052(11)
N22 0.0259(13) 0.0246(13) 0.0155(12) 0.0011(10) 0.0010(10) 0.0023(10)
N23 0.043(2) 0.034(2) 0.0173(13) 0.0011(12) 0.0058(12) -0.0062(13)
C11 0.023(2) 0.045(2) 0.040(2) -0.014(2) 0.001(2) 0.0099(15)
C12 0.046(2) 0.047(2) 0.034(2) -0.006(2) 0.000(2) 0.026(2)
C13 0.056(2) 0.029(2) 0.029(2) -0.006(2) 0.002(2) 0.012(2)
C14 0.049(2) 0.038(2) 0.031(2) -0.016(2) 0.004(2) -0.009(2)
C15 0.038(2) 0.045(2) 0.024(2) -0.004(2) -0.0020(15) -0.014(2)
C16 0.027(2) 0.040(2) 0.029(2) -0.006(2) 0.0010(14) -0.010(2)
C17 0.029(2) 0.0204(15) 0.0173(14) -0.0023(12) 0.0005(12) -0.0014(12)
C21 0.030(2) 0.039(2) 0.029(2) 0.000(2) 0.0042(14) -0.012(2)
C22 0.037(2) 0.047(2) 0.040(2) -0.006(2) 0.018(2) -0.014(2)
C23 0.051(2) 0.047(2) 0.025(2) -0.001(2) 0.016(2) -0.016(2)
C24 0.058(3) 0.034(2) 0.022(2) 0.0086(15) 0.004(2) -0.004(2)
C25 0.050(2) 0.043(2) 0.023(2) 0.008(2) -0.005(2) 0.011(2)
C26 0.031(2) 0.036(2) 0.023(2) 0.0026(15) -0.0018(13) 0.0045(14)
C27 0.032(2) 0.0185(14) 0.0176(14) -0.0018(12) 0.0043(12) -0.0019(12)
B1 0.175(11) 0.023(3) 0.041(4) 0.000 0.045(5) 0.000
C50 0.050(5) 0.096(8) 0.034(4) -0.008(5) 0.002(4) 0.004(5)
C51 0.060(10) 0.150(18) 0.086(10) -0.073(11) 0.035(8) -0.016(10)
C52 0.084(8) 0.064(7) 0.095(9) 0.010(6) -0.004(7) 0.024(6)
C53 0.132(8) 0.046(4) 0.106(7) 0.000 0.026(6) 0.000
C54 0.064(6) 0.053(5) 0.066(6) -0.010(5) 0.006(5) 0.011(5)
C55 0.063(10) 0.048(6) 0.032(5) 0.003(5) 0.025(5) 0.010(5)
Na1 0.0595(13) 0.0237(9) 0.0269(10) 0.000 0.0127(9) 0.000

loop_
_atom_site_label
_atom_site_type_symbol
_atom_site_fract_x
_atom_site_fract_y
_atom_site_fract_z
_atom_site_U_iso_or_equiv
_atom_site_thermal_displace_type
_atom_site_occupancy
_atom_site_calc_flag
_atom_site_refinement_flags
Nb1 Nb 0.42583(2) -0.15086(2) 0.232979(13) 0.01874(13) Uani 1 d .
N11 N 0.4059(2) -0.0451(2) 0.31222(14) 0.0258(6) Uani 1 d .
N12 N 0.5606(2) -0.0426(2) 0.34752(14) 0.0243(6) Uani 1 d .
N13 N 0.4672(2) 0.0709(2) 0.39246(14) 0.0299(6) Uani 1 d .
N21 N 0.4065(2) -0.2609(2) 0.31340(13) 0.0234(5) Uani 1 d .
N22 N 0.5610(2) -0.2588(2) 0.35081(13) 0.0222(5) Uani 1 d .
N23 N 0.4623(2) -0.3099(2) 0.43111(14) 0.0313(6) Uani 1 d .
C11 C 0.3165(2) -0.0088(3) 0.3225(2) 0.0363(8) Uani 1 d .
H11A H 0.3021(27) -0.0305(29) 0.3682(23) 0.044 Uiso 1 d .
H11B H 0.2737(29) -0.0307(30) 0.2846(22) 0.044 Uiso 1 d .
C12 C 0.3180(3) 0.0967(3) 0.3214(2) 0.0430(10) Uani 1 d .
H12B H 0.2610(33) 0.1232(33) 0.3269(24) 0.052 Uiso 1 d .
H12C H 0.3386(30) 0.1172(32) 0.2780(25) 0.052 Uiso 1 d .
C13 C 0.3851(3) 0.1285(3) 0.3839(2) 0.0384(9) Uani 1 d .
H13A H 0.4016(30) 0.1850(33) 0.3772(23) 0.046 Uiso 1 d .
H13B H 0.3569(29) 0.1256(30) 0.4278(24) 0.046 Uiso 1 d .
C14 C 0.5417(3) 0.1112(3) 0.4415(2) 0.0395(9) Uani 1 d .
H14A H 0.5172(30) 0.1286(31) 0.4819(25) 0.047 Uiso 1 d .
H14B H 0.5607(31) 0.1670(31) 0.4199(24) 0.047 Uiso 1 d .
C15 C 0.6206(3) 0.0453(3) 0.4552(2) 0.0363(8) Uani 1 d .
H15A H 0.6103(28) 0.0005(32) 0.4803(23) 0.044 Uiso 1 d .
H15B H 0.6731(30) 0.0767(29) 0.4778(22) 0.044 Uiso 1 d .
C16 C 0.6395(2) 0.0064(3) 0.3848(2) 0.0327(8) Uani 1 d .
H16A H 0.6581(27) 0.0586(29) 0.3576(21) 0.039 Uiso 1 d .
H16B H 0.6872(29) -0.0322(30) 0.3889(21) 0.039 Uiso 1 d .
C17 C 0.4786(2) -0.0052(2) 0.3507(2) 0.0224(6) Uani 1 d .
C21 C 0.3148(2) -0.2861(3) 0.3279(2) 0.0326(8) Uani 1 d .
H21A H 0.3004(28) -0.3533(28) 0.3195(22) 0.039 Uiso 1 d .
H21B H 0.2772(28) -0.2527(29) 0.2991(22) 0.039 Uiso 1 d .
C22 C 0.3028(3) -0.2636(3) 0.4045(2) 0.0401(9) Uani 1 d .
H22A H 0.3125(29) -0.1986(33) 0.4091(22) 0.048 Uiso 1 d .
H22B H 0.2436(30) -0.2814(30) 0.4157(22) 0.048 Uiso 1 d .
C23 C 0.3715(3) -0.3197(3) 0.4520(2) 0.0399(9) Uani 1 d .
H23A H 0.3716(28) -0.2972(30) 0.5044(23) 0.048 Uiso 1 d .
H23B H 0.3549(29) -0.3841(33) 0.4476(22) 0.048 Uiso 1 d .
C24 C 0.5344(3) -0.3513(3) 0.4817(2) 0.0381(9) Uani 1 d .
H24A H 0.5118(29) -0.4101(31) 0.4930(23) 0.046 Uiso 1 d .
H24B H 0.5394(28) -0.3112(31) 0.5253(23) 0.046 Uiso 1 d .
C25 C 0.6247(3) -0.3549(3) 0.4529(2) 0.0396(9) Uani 1 d .
H25A H 0.6710(33) -0.3614(30) 0.4855(26) 0.048 Uiso 1 d .
H25B H 0.6264(29) -0.4089(32) 0.4206(23) 0.048 Uiso 1 d .
C26 C 0.6339(2) -0.2657(3) 0.4114(2) 0.0304(7) Uani 1 d .
H26A H 0.6310(25) -0.2101(28) 0.4427(20) 0.037 Uiso 1 d .
H26B H 0.6936(27) -0.2670(27) 0.3923(20) 0.037 Uiso 1 d .
C27 C 0.4761(2) -0.2764(2) 0.3659(2) 0.0227(6) Uani 1 d .
B1 B 0.5000 -0.5660(5) 0.2500 0.077(3) Uani 1 d SD
C50 C 0.5333(6) -0.5570(8) 0.1699(4) 0.060(3) Uani 0.50 d PD
C51 C 0.6363(13) -0.5791(15) 0.1549(11) 0.096(7) Uani 0.50 d P
C52 C 0.5553(9) -0.6660(8) 0.2869(7) 0.083(3) Uani 0.50 d PD
C53 C 0.5000 -0.7492(6) 0.2500 0.094(3) Uani 1 d S
C54 C 0.4109(7) -0.5472(7) 0.2615(6) 0.061(2) Uani 0.50 d PD
C55 C 0.3906(10) -0.5511(9) 0.3414(7) 0.046(3) Uani 0.50 d P
Na1 Na 0.5000 -0.37598(13) 0.2500 0.0361(5) Uani 1 d S

loop_
_atom_type_symbol
_atom_type_description
_atom_type_scat_dispersion_real
_atom_type_scat_dispersion_imag
_atom_type_scat_source
C C 0.0033 0.0016 'International Tables Vol C Tables 4.2.6.8 and 6.1.1.4'
H H 0.0000 0.0000 'International Tables Vol C Tables 4.2.6.8 and 6.1.1.4'
N N 0.0061 0.0033 'International Tables Vol C Tables 4.2.6.8 and 6.1.1.4'
Na Na 0.0362 0.0249 'International Tables Vol C Tables 4.2.6.8 and 6.1.1.4'
Nb Nb -2.0727 0.6215 'International Tables Vol C Tables 4.2.6.8 and 6.1.1.4'
B B 0.0013 0.0007 'International Tables Vol C Tables 4.2.6.8 and 6.1.1.4'

loop_
_geom_angle_atom_site_label_1
_geom_angle_atom_site_label_2
_geom_angle_atom_site_label_3
_geom_angle
_geom_angle_site_symmetry_1
_geom_angle_site_symmetry_3
_geom_angle_publ_flag
N11 Nb1 Nb1 91.36(7) . 2_655 y
N11 Nb1 N12 91.71(11) . 2_655 y
Nb1 Nb1 N12 91.09(7) 2_655 2_655 y
N11 Nb1 N21 88.28(10) . . y
Nb1 Nb1 N21 91.03(7) 2_655 . y
N12 Nb1 N21 177.88(9) 2_655 . y
N11 Nb1 N22 177.14(9) . 2_655 y
Nb1 Nb1 N22 91.47(7) 2_655 2_655 y
N12 Nb1 N22 87.82(10) 2_655 2_655 y
N21 Nb1 N22 92.08(10) . 2_655 y
N11 Nb1 Na1 131.44(7) . . y
Nb1 Nb1 Na1 71.075(12) 2_655 . y
N12 Nb1 Na1 131.99(7) 2_655 . y
N21 Nb1 Na1 48.89(7) . . y
N22 Nb1 Na1 50.14(6) 2_655 . y
C17 N11 C11 116.8(3) . . ?
C17 N11 Nb1 119.6(2) . . ?
C11 N11 Nb1 123.4(2) . . ?
C17 N12 C16 117.3(3) . . ?
C17 N12 Nb1 119.0(2) . 2_655 ?
C16 N12 Nb1 121.9(2) . 2_655 ?
C17 N13 C14 122.6(3) . . ?
C17 N13 C13 123.5(3) . . ?
C14 N13 C13 113.1(3) . . ?
C27 N21 C21 116.9(3) . . ?
C27 N21 Nb1 117.6(2) . . ?
C21 N21 Nb1 120.7(2) . . ?
C27 N21 Na1 80.5(2) . . ?
C21 N21 Na1 120.6(2) . . ?
Nb1 N21 Na1 89.87(9) . . ?
C27 N22 C26 115.2(3) . . ?
C27 N22 Nb1 117.0(2) . 2_655 ?
C26 N22 Nb1 118.4(2) . 2_655 ?
C27 N22 Na1 78.5(2) . . ?
C26 N22 Na1 132.5(2) . . ?
Nb1 N22 Na1 88.49(9) 2_655 . ?
C27 N23 C24 123.3(3) . . ?
C27 N23 C23 122.7(3) . . ?
C24 N23 C23 113.4(3) . . ?
N11 C11 C12 109.7(3) . . ?
C11 C12 C13 107.5(3) . . ?
N13 C13 C12 111.4(3) . . ?
N13 C14 C15 111.5(3) . . ?
C14 C15 C16 108.4(3) . . ?
N12 C16 C15 111.7(3) . . ?
N12 C17 N11 118.2(3) . . ?
N12 C17 N13 122.0(3) . . ?
N11 C17 N13 119.8(3) . . ?
N21 C21 C22 111.3(3) . . ?
C23 C22 C21 107.6(3) . . ?
N23 C23 C22 111.0(3) . . ?
N23 C24 C25 112.1(3) . . ?
C26 C25 C24 108.1(3) . . ?
N22 C26 C25 110.8(3) . . ?
N21 C27 N22 116.8(3) . . ?
N21 C27 N23 122.0(3) . . ?
N22 C27 N23 121.2(3) . . ?
N21 C27 Na1 69.9(2) . . ?
N22 C27 Na1 72.0(2) . . ?
N23 C27 Na1 127.7(2) . . ?
C54 B1 C54 157.8(10) 2_655 . ?
C54 B1 C50 55.5(5) 2_655 . ?
C54 B1 C50 122.5(5) . . ?
C54 B1 C50 122.4(5) 2_655 2_655 ?
C54 B1 C50 55.5(5) . 2_655 ?
C50 B1 C50 171.1(9) . 2_655 ?
C54 B1 C52 119.7(7) 2_655 2_655 ?
C54 B1 C52 79.6(7) . 2_655 ?
C50 B1 C52 83.0(6) . 2_655 ?
C50 B1 C52 104.4(7) 2_655 2_655 ?
C54 B1 C52 79.6(7) 2_655 . ?
C54 B1 C52 119.7(7) . . ?
C50 B1 C52 104.4(7) . . ?
C50 B1 C52 83.0(6) 2_655 . ?
C52 B1 C52 70.1(9) 2_655 . ?
C54 B1 Na1 78.9(5) 2_655 . ?
C54 B1 Na1 78.9(5) . . ?
C50 B1 Na1 85.6(5) . . ?
C50 B1 Na1 85.6(5) 2_655 . ?
C52 B1 Na1 144.9(5) 2_655 . ?
C52 B1 Na1 144.9(5) . . ?
C55 C50 C54 73.7(9) 2_655 2_655 ?
C55 C50 C51 15.3(11) 2_655 . ?
C54 C50 C51 75.3(9) 2_655 . ?
C55 C50 B1 125.8(9) 2_655 . ?
C54 C50 B1 52.6(5) 2_655 . ?
C51 C50 B1 123.5(10) . . ?
C55 C50 Na1 104.8(9) 2_655 . ?
C54 C50 Na1 65.4(6) 2_655 . ?
C51 C50 Na1 118.1(9) . . ?
B1 C50 Na1 61.6(4) . . ?
C55 C51 C50 32.7(26) 2_655 . ?
C55 C51 C54 51.9(25) 2_655 2_655 ?
C50 C51 C54 48.2(6) . 2_655 ?
C53 C52 B1 104.8(7) . . ?
C53 C52 C52 49.9(4) . 2_655 ?
B1 C52 C52 54.9(5) . 2_655 ?
C52 C53 C52 80.2(9) 2_655 . ?
B1 C54 C50 71.9(6) . 2_655 ?
B1 C54 C55 117.0(8) . . ?
C50 C54 C55 45.4(7) 2_655 . ?
B1 C54 C51 124.0(9) . 2_655 ?
C50 C54 C51 56.6(8) 2_655 2_655 ?
C55 C54 C51 16.5(9) . 2_655 ?
B1 C54 Na1 71.8(5) . . ?
C50 C54 Na1 86.5(6) 2_655 . ?
C55 C54 Na1 105.1(6) . . ?
C51 C54 Na1 120.9(8) 2_655 . ?
C51 C55 C50 132.0(36) 2_655 2_655 ?
C51 C55 C54 111.6(33) 2_655 . ?
C50 C55 C54 60.9(7) 2_655 . ?
N21 Na1 N21 100.14(13) . 2_655 ?
N21 Na1 N22 77.32(9) . 2_655 ?
N21 Na1 N22 52.89(8) 2_655 2_655 ?
N21 Na1 N22 52.89(8) . . ?
N21 Na1 N22 77.32(9) 2_655 . ?
N22 Na1 N22 100.27(13) 2_655 . ?
N21 Na1 C27 100.98(10) . 2_655 ?
N21 Na1 C27 29.66(9) 2_655 2_655 ?
N22 Na1 C27 29.57(9) 2_655 2_655 ?
N22 Na1 C27 101.08(10) . 2_655 ?
N21 Na1 C27 29.66(9) . . ?
N21 Na1 C27 100.98(10) 2_655 . ?
N22 Na1 C27 101.08(10) 2_655 . ?
N22 Na1 C27 29.57(9) . . ?
C27 Na1 C27 116.19(14) 2_655 . ?
N21 Na1 B1 129.93(7) . . ?
N21 Na1 B1 129.93(7) 2_655 . ?
N22 Na1 B1 129.86(6) 2_655 . ?
N22 Na1 B1 129.86(6) . . ?
C27 Na1 B1 121.91(7) 2_655 . ?
C27 Na1 B1 121.91(7) . . ?
N21 Na1 C54 152.9(2) . 2_655 ?
N21 Na1 C54 103.3(2) 2_655 2_655 ?
N22 Na1 C54 128.3(2) 2_655 2_655 ?
N22 Na1 C54 119.9(2) . 2_655 ?
C27 Na1 C54 106.2(2) 2_655 2_655 ?
C27 Na1 C54 130.1(2) . 2_655 ?
B1 Na1 C54 29.3(2) . 2_655 ?
N21 Na1 C54 103.3(2) . . ?
N21 Na1 C54 152.9(2) 2_655 . ?
N22 Na1 C54 119.9(2) 2_655 . ?
N22 Na1 C54 128.3(2) . . ?
C27 Na1 C54 130.1(2) 2_655 . ?
C27 Na1 C54 106.2(2) . . ?
B1 Na1 C54 29.3(2) . . ?
C54 Na1 C54 58.6(4) 2_655 . ?
N21 Na1 C50 155.3(2) . . ?
N21 Na1 C50 99.8(2) 2_655 . ?
N22 Na1 C50 103.7(2) 2_655 . ?
N22 Na1 C50 147.1(2) . . ?
C27 Na1 C50 89.3(2) 2_655 . ?
C27 Na1 C50 154.1(2) . . ?
B1 Na1 C50 32.8(2) . . ?
C54 Na1 C50 28.1(3) 2_655 . ?
C54 Na1 C50 54.3(3) . . ?
N21 Na1 C50 99.8(2) . 2_655 ?
N21 Na1 C50 155.3(2) 2_655 2_655 ?
N22 Na1 C50 147.1(2) 2_655 2_655 ?
N22 Na1 C50 103.7(2) . 2_655 ?
C27 Na1 C50 154.1(2) 2_655 2_655 ?
C27 Na1 C50 89.3(2) . 2_655 ?
B1 Na1 C50 32.8(2) . 2_655 ?
C54 Na1 C50 54.3(3) 2_655 2_655 ?
C54 Na1 C50 28.1(3) . 2_655 ?
C50 Na1 C50 65.7(4) . 2_655 ?
N21 Na1 Nb1 41.24(6) . . ?
N21 Na1 Nb1 62.46(7) 2_655 . ?
N22 Na1 Nb1 41.37(6) 2_655 . ?
N22 Na1 Nb1 62.47(7) . . ?
C27 Na1 Nb1 60.02(7) 2_655 . ?
C27 Na1 Nb1 59.99(7) . . ?
B1 Na1 Nb1 161.073(12) . . ?
C54 Na1 Nb1 165.4(2) 2_655 . ?
C54 Na1 Nb1 133.0(2) . . ?
C50 Na1 Nb1 145.1(2) . . ?
C50 Na1 Nb1 140.3(2) 2_655 . ?

loop_
_geom_bond_atom_site_label_1
_geom_bond_atom_site_label_2
_geom_bond_distance
_geom_bond_site_symmetry_2
_geom_bond_publ_flag
Nb1 N11 2.198(3) . y
Nb1 Nb1 2.2187(7) 2_655 y
Nb1 N12 2.219(3) 2_655 y
Nb1 N21 2.255(3) . y
Nb1 N22 2.261(3) 2_655 y
Nb1 Na1 3.420(2) . y
N11 C17 1.350(4) . ?
N11 C11 1.472(4) . ?
N12 C17 1.346(4) . ?
N12 C16 1.468(4) . ?
N12 Nb1 2.219(3) 2_655 ?
N13 C17 1.379(4) . ?
N13 C14 1.469(5) . ?
N13 C13 1.470(5) . ?
N21 C27 1.358(4) . ?
N21 C21 1.480(4) . ?
N21 Na1 2.577(3) . ?
N22 C27 1.363(4) . ?
N22 C26 1.477(4) . ?
N22 Nb1 2.261(3) 2_655 ?
N22 Na1 2.626(3) . ?
N23 C27 1.382(4) . ?
N23 C24 1.469(5) . ?
N23 C23 1.474(5) . ?
C11 C12 1.516(6) . ?
C12 C13 1.518(6) . ?
C14 C15 1.505(6) . ?
C15 C16 1.522(5) . ?
C21 C22 1.539(5) . ?
C22 C23 1.506(6) . ?
C24 C25 1.529(6) . ?
C25 C26 1.525(5) . ?
C27 Na1 2.707(3) . ?
B1 C54 1.406(10) 2_655 ?
B1 C54 1.406(10) . ?
B1 C50 1.683(9) . ?
B1 C50 1.683(9) 2_655 ?
B1 C52 1.754(11) 2_655 ?
B1 C52 1.754(11) . ?
B1 Na1 2.731(7) . ?
C50 C55 1.19(2) 2_655 ?
C50 C54 1.459(13) 2_655 ?
C50 C51 1.63(2) . ?
C50 Na1 3.095(11) . ?
C51 C55 0.58(2) 2_655 ?
C51 C54 1.89(2) 2_655 ?
C52 C53 1.565(14) . ?
C52 C52 2.02(2) 2_655 ?
C53 C52 1.565(14) 2_655 ?
C54 C50 1.459(13) 2_655 ?
C54 C55 1.60(2) . ?
C54 C51 1.89(2) 2_655 ?
C54 Na1 2.821(11) . ?
C55 C51 0.58(2) 2_655 ?
C55 C50 1.19(2) 2_655 ?
Na1 N21 2.577(3) 2_655 ?
Na1 N22 2.626(3) 2_655 ?
Na1 C27 2.706(3) 2_655 ?
Na1 C54 2.821(11) 2_655 ?
Na1 C50 3.095(11) 2_655 ?
